data_7009782
loop_
_publ_author_name
'Cooper, James B.'
'Drew, Michael G. B.'
'Beer, Paul D.'

_publ_section_title
;
 Alkali metal cation cooperative anion recognition by heteroditopic
 bis(calix[4]arene) rhenium(I) bipyridyl and ferrocene receptor
 molecules
;
_journal_issue 16
_journal_name_full 'Journal of the Chemical Society, Dalton Transactions'
_journal_page_first 2721
_journal_paper_doi 10.1039/b003569f
_journal_year 2000
_chemical_formula_sum 'C40 H41 N O12'
_chemical_formula_weight 727.74
_chemical_name_systematic
; 
 ? 
;
_space_group_IT_number 14
_symmetry_cell_setting monoclinic
_symmetry_space_group_name_Hall '-P 2yn'
_symmetry_space_group_name_H-M 'P 1 21/n 1'
_atom_sites_solution_hydrogens geom
_atom_sites_solution_primary direct
_atom_sites_solution_secondary difmap
_audit_creation_method SHELXL-97
_cell_angle_alpha 90.00
_cell_angle_beta 114.840(10)
_cell_angle_gamma 90.00
_cell_formula_units_Z 4
_cell_length_a 13.193(15)
_cell_length_b 21.08(2)
_cell_length_c 14.730(15)
_cell_measurement_temperature 293(2)
_cell_volume 3718(7)
_computing_cell_refinement XDS
_computing_data_collection 'XDS (Kabsch, 1991)'
_computing_data_reduction XDS
_computing_molecular_graphics PLATON(Spek,1994)
_computing_structure_refinement 'SHELXL-93 (Sheldrick, 1993)'
_computing_structure_solution 'SHELXS-86 (Sheldrick, 1990)'
_diffrn_ambient_temperature 293(2)
_diffrn_measurement_device 'Marresearch Image Plate'
_diffrn_measurement_method '95 frames at 2^o intervals, counting time 2 min.'
_diffrn_radiation_monochromator graphite
_diffrn_radiation_source 'fine-focus sealed tube'
_diffrn_radiation_type MoK\a
_diffrn_radiation_wavelength 0.71073
_diffrn_reflns_av_R_equivalents 0.0264
_diffrn_reflns_av_sigmaI/netI 0.0396
_diffrn_reflns_limit_h_max 16
_diffrn_reflns_limit_h_min 0
_diffrn_reflns_limit_k_max 25
_diffrn_reflns_limit_k_min -25
_diffrn_reflns_limit_l_max 15
_diffrn_reflns_limit_l_min -17
_diffrn_reflns_number 10799
_diffrn_reflns_theta_max 25.91
_diffrn_reflns_theta_min 2.46
_exptl_absorpt_coefficient_mu 0.096
_exptl_absorpt_correction_type none
_exptl_crystal_density_diffrn 1.301
_exptl_crystal_density_method 'not measured'
_exptl_crystal_F_000 1536
_exptl_crystal_size_max 0.30
_exptl_crystal_size_mid 0.25
_exptl_crystal_size_min 0.20
_refine_diff_density_max 0.433
_refine_diff_density_min -0.379
_refine_diff_density_rms 0.054
_refine_ls_extinction_coef 0.006(2)
_refine_ls_extinction_expression Fc^*^=kFc[1+0.001xFc^2^\l^3^/sin(2\q)]^-1/4^
_refine_ls_extinction_method SHELXL
_refine_ls_goodness_of_fit_ref 1.106
_refine_ls_hydrogen_treatment mixed
_refine_ls_matrix_type full
_refine_ls_number_parameters 483
_refine_ls_number_reflns 6060
_refine_ls_number_restraints 0
_refine_ls_restrained_S_all 1.106
_refine_ls_R_factor_all 0.1296
_refine_ls_R_factor_gt 0.0818
_refine_ls_shift/su_max 0.030
_refine_ls_shift/su_mean 0.006
_refine_ls_structure_factor_coef Fsqd
_refine_ls_weighting_details 'w=1/[\s^2^(Fo^2^)+(0.1821P)^2^+0.0000P] where P=(Fo^2^+2Fc^2^)/3'
_refine_ls_weighting_scheme calc
_refine_ls_wR_factor_gt 0.2473
_refine_ls_wR_factor_ref 0.2843
_reflns_number_gt 3665
_reflns_number_total 6060
_reflns_threshold_expression >2sigma(I)
_cod_data_source_file b003569f.txt
_cod_data_source_block 2
_cod_depositor_comments
;
The following automatic conversions were performed:

'_refine_ls_weighting_scheme' value 'calc
w=1/[\s^2^(Fo^2^)+(0.1821P)^2^+0.0000P] where P=(Fo^2^+2Fc^2^)/3' was
changed to 'calc'. New tag '_refine_ls_weighting_details' was
created. The value of the new tag was set to
'w=1/[\s^2^(Fo^2^)+(0.1821P)^2^+0.0000P] where P=(Fo^2^+2Fc^2^)/3'.

Automatic conversion script
Id: cif_fix_values 3143 2015-03-26 13:38:13Z robertas 
;
_cod_original_cell_volume 3717(7)
_cod_original_sg_symbol_H-M P21/n
_cod_database_code 7009782

loop_
_symmetry_equiv_pos_as_xyz
'x, y, z'
'-x+1/2, y+1/2, -z+1/2'
'-x, -y, -z'
'x-1/2, -y-1/2, z-1/2'

loop_
_atom_site_label
_atom_site_type_symbol
_atom_site_fract_x
_atom_site_fract_y
_atom_site_fract_z
_atom_site_U_iso_or_equiv
_atom_site_adp_type
_atom_site_occupancy
_atom_site_calc_flag
_atom_site_refinement_flags
_atom_site_disorder_assembly
_atom_site_disorder_group
C11 C 0.9109(3) -0.03797(15) 0.6115(3) 0.0575(9) Uani 1 d . . .
C12 C 0.9381(3) -0.08377(17) 0.6852(3) 0.0689(10) Uani 1 d . . .
H12 H 0.9347 -0.1265 0.6683 0.083 Uiso 1 calc R . .
C13 C 0.9703(3) -0.06628(19) 0.7841(3) 0.0700(11) Uani 1 d . . .
C14 C 0.9763(3) -0.00380(18) 0.8108(3) 0.0668(10) Uani 1 d . . .
H14 H 0.9966 0.0067 0.8775 0.080 Uiso 1 calc R . .
C15 C 0.9528(3) 0.04380(16) 0.7409(2) 0.0596(9) Uani 1 d . . .
C16 C 0.9203(3) 0.02639(15) 0.6411(2) 0.0548(8) Uani 1 d . . .
C17 C 0.9620(3) 0.11285(17) 0.7724(3) 0.0656(10) Uani 1 d . . .
H17A H 1.0021 0.1158 0.8445 0.079 Uiso 1 calc R . .
H17B H 1.0042 0.1360 0.7428 0.079 Uiso 1 calc R . .
C21 C 0.8478(3) 0.14267(16) 0.7398(3) 0.0598(9) Uani 1 d . . .
C22 C 0.7830(4) 0.12890(19) 0.7912(3) 0.0728(11) Uani 1 d . . .
H22 H 0.8115 0.1032 0.8478 0.087 Uiso 1 calc R . .
C23 C 0.6762(4) 0.1533(2) 0.7584(3) 0.0762(11) Uani 1 d . . .
H23 H 0.6334 0.1442 0.7934 0.091 Uiso 1 calc R . .
C24 C 0.6326(3) 0.19101(18) 0.6743(3) 0.0688(10) Uani 1 d . . .
H24 H 0.5602 0.2065 0.6527 0.083 Uiso 1 calc R . .
C25 C 0.6937(3) 0.20608(15) 0.6221(3) 0.0589(9) Uani 1 d . . .
C26 C 0.8019(3) 0.18206(15) 0.6561(2) 0.0556(9) Uani 1 d . . .
C27 C 0.6428(3) 0.24696(15) 0.5284(3) 0.0660(10) Uani 1 d . . .
H27A H 0.6118 0.2851 0.5436 0.079 Uiso 1 calc R . .
H27B H 0.7010 0.2596 0.5082 0.079 Uiso 1 calc R . .
C31 C 0.5517(3) 0.21214(16) 0.4427(3) 0.0605(9) Uani 1 d . . .
C32 C 0.4402(3) 0.22530(17) 0.4167(3) 0.0674(10) Uani 1 d . . .
H32 H 0.4210 0.2578 0.4493 0.081 Uiso 1 calc R . .
C33 C 0.3575(3) 0.1909(2) 0.3434(3) 0.0746(11) Uani 1 d . . .
H33 H 0.2828 0.2009 0.3252 0.089 Uiso 1 calc R . .
C34 C 0.3857(3) 0.14196(18) 0.2974(3) 0.0662(10) Uani 1 d . . .
H34 H 0.3289 0.1178 0.2503 0.079 Uiso 1 calc R . .
C35 C 0.4957(3) 0.12684(16) 0.3182(2) 0.0571(9) Uani 1 d . . .
C36 C 0.5783(3) 0.16514(15) 0.3892(2) 0.0537(8) Uani 1 d . . .
C37 C 0.5238(3) 0.07015(17) 0.2697(2) 0.0630(9) Uani 1 d . . .
H37A H 0.5749 0.0834 0.2415 0.076 Uiso 1 calc R . .
H37B H 0.4560 0.0550 0.2154 0.076 Uiso 1 calc R . .
C41 C 0.5765(3) 0.01609(16) 0.3431(2) 0.0576(9) Uani 1 d . . .
C42 C 0.5140(3) -0.01751(17) 0.3827(3) 0.0667(10) Uani 1 d . . .
H42 H 0.4385 -0.0082 0.3610 0.080 Uiso 1 calc R . .
C43 C 0.5611(4) -0.06441(18) 0.4535(3) 0.0723(11) Uani 1 d . . .
H43 H 0.5172 -0.0879 0.4768 0.087 Uiso 1 calc R . .
C44 C 0.6735(3) -0.07593(17) 0.4890(3) 0.0656(10) Uani 1 d . . .
H44 H 0.7057 -0.1061 0.5390 0.079 Uiso 1 calc R . .
C45 C 0.7402(3) -0.04420(14) 0.4526(2) 0.0543(8) Uani 1 d . . .
C46 C 0.6888(3) -0.00082(15) 0.3756(2) 0.0529(8) Uani 1 d . . .
C47 C 0.8662(3) -0.05423(16) 0.5029(3) 0.0597(9) Uani 1 d . . .
H47A H 0.8832 -0.0982 0.4954 0.072 Uiso 1 calc R . .
H47B H 0.9017 -0.0277 0.4708 0.072 Uiso 1 calc R . .
N100 N 0.9999(4) -0.1148(2) 0.8613(3) 0.0947(12) Uani 1 d . . .
O101 O 1.0232(4) -0.09962(19) 0.9472(3) 0.1282(15) Uani 1 d . . .
O102 O 1.0003(5) -0.1699(2) 0.8364(3) 0.1487(19) Uani 1 d . . .
C251 C 0.9326(3) 0.24900(17) 0.6310(3) 0.0669(10) Uani 1 d . . .
H25A H 0.9772 0.2494 0.7027 0.080 Uiso 1 calc R . .
H25B H 0.8855 0.2864 0.6128 0.080 Uiso 1 calc R . .
C252 C 1.0063(4) 0.2486(2) 0.5776(3) 0.0808(12) Uani 1 d . . .
O253 O 1.0222(4) 0.2038(2) 0.5368(4) 0.1378(17) Uani 1 d . . .
O254 O 1.0529(3) 0.30472(16) 0.5819(3) 0.1031(11) Uani 1 d . . .
C255 C 1.1333(6) 0.3087(4) 0.5370(5) 0.146(3) Uani 1 d . . .
H25C H 1.1946 0.2795 0.5706 0.175 Uiso 1 calc R . .
H25D H 1.0971 0.2968 0.4669 0.175 Uiso 1 calc R . .
C256 C 1.1749(10) 0.3717(6) 0.5460(8) 0.228(6) Uani 1 d . . .
H25E H 1.2410 0.3719 0.5339 0.274 Uiso 1 calc R . .
H25F H 1.1927 0.3872 0.6122 0.274 Uiso 1 calc R . .
H25G H 1.1192 0.3984 0.4979 0.274 Uiso 1 calc R . .
C351 C 0.7358(3) 0.16832(17) 0.3480(3) 0.0680(10) Uani 1 d . . .
H35A H 0.6879 0.1504 0.2834 0.082 Uiso 1 calc R . .
H35B H 0.8082 0.1479 0.3701 0.082 Uiso 1 calc R . .
C352 C 0.7498(4) 0.2370(2) 0.3348(4) 0.0863(13) Uani 1 d . . .
O353 O 0.7230(7) 0.2795(2) 0.3653(5) 0.207(3) Uani 1 d . . .
O354 O 0.7996(6) 0.2443(2) 0.2768(4) 0.171(2) Uani 1 d . . .
C355 C 0.8120(10) 0.3122(4) 0.2499(9) 0.210(5) Uani 1 d . . .
H35C H 0.7430 0.3255 0.1952 0.252 Uiso 1 calc R . .
H35D H 0.8242 0.3392 0.3069 0.252 Uiso 1 calc R . .
C356 C 0.8848(10) 0.3191(5) 0.2268(11) 0.251(7) Uani 1 d . . .
H35E H 0.9023 0.3634 0.2286 0.302 Uiso 1 calc R . .
H35F H 0.8635 0.3031 0.1602 0.302 Uiso 1 calc R . .
H35G H 0.9493 0.2964 0.2723 0.302 Uiso 1 calc R . .
C451 C 0.7888(3) -0.00758(19) 0.2738(3) 0.0666(10) Uani 1 d . . .
H45A H 0.8153 -0.0476 0.3082 0.080 Uiso 1 calc R . .
H45B H 0.8522 0.0137 0.2702 0.080 Uiso 1 calc R . .
C452 C 0.7055(4) -0.0214(2) 0.1699(3) 0.0845(13) Uani 1 d . . .
O453 O 0.7530(3) -0.04413(18) 0.1172(2) 0.1031(11) Uani 1 d . . .
O454 O 0.6045(3) -0.0166(3) 0.1404(3) 0.154(2) Uani 1 d . . .
C455 C 0.6853(5) -0.0605(4) 0.0137(4) 0.127(2) Uani 1 d . . .
H45C H 0.6534 -0.1025 0.0084 0.153 Uiso 1 calc R . .
H45D H 0.6254 -0.0301 -0.0172 0.153 Uiso 1 calc R . .
C456 C 0.7618(8) -0.0586(7) -0.0323(6) 0.273(8) Uani 1 d . . .
H45E H 0.7754 -0.0152 -0.0439 0.327 Uiso 1 calc R . .
H45F H 0.7303 -0.0809 -0.0949 0.327 Uiso 1 calc R . .
H45G H 0.8309 -0.0782 0.0110 0.327 Uiso 1 calc R . .
O150 O 0.8987(2) 0.06814(10) 0.56639(16) 0.0649(7) Uani 1 d . . .
H150 H 0.8985 0.1042 0.5872 0.078 Uiso 1 calc R . .
O250 O 0.8664(2) 0.19364(10) 0.60274(17) 0.0615(7) Uani 1 d . . .
O350 O 0.69041(18) 0.15340(10) 0.41623(16) 0.0570(6) Uani 1 d . . .
O450 O 0.74968(19) 0.03005(10) 0.33178(17) 0.0597(7) Uani 1 d . . .

loop_
_atom_site_aniso_label
_atom_site_aniso_U_11
_atom_site_aniso_U_22
_atom_site_aniso_U_33
_atom_site_aniso_U_23
_atom_site_aniso_U_13
_atom_site_aniso_U_12
C11 0.060(2) 0.0498(19) 0.059(2) 0.0030(14) 0.0213(17) 0.0010(14)
C12 0.071(2) 0.0481(19) 0.079(3) 0.0071(17) 0.023(2) 0.0033(16)
C13 0.071(2) 0.069(2) 0.057(2) 0.0129(16) 0.0147(19) 0.0000(17)
C14 0.071(2) 0.074(2) 0.0484(19) 0.0039(16) 0.0176(18) 0.0070(17)
C15 0.057(2) 0.059(2) 0.0507(19) -0.0010(15) 0.0110(16) 0.0053(15)
C16 0.0493(19) 0.0539(19) 0.0498(18) 0.0029(13) 0.0096(15) 0.0044(13)
C17 0.065(2) 0.064(2) 0.054(2) -0.0059(15) 0.0118(18) 0.0011(16)
C21 0.067(2) 0.0536(19) 0.0496(19) -0.0089(14) 0.0148(17) -0.0024(15)
C22 0.088(3) 0.072(2) 0.054(2) 0.0011(17) 0.027(2) 0.006(2)
C23 0.085(3) 0.088(3) 0.065(2) 0.004(2) 0.040(2) 0.004(2)
C24 0.070(2) 0.066(2) 0.070(2) -0.0020(18) 0.029(2) 0.0032(17)
C25 0.070(2) 0.0483(18) 0.0545(19) -0.0055(14) 0.0222(18) -0.0002(15)
C26 0.064(2) 0.0484(18) 0.0468(18) -0.0121(13) 0.0159(17) -0.0061(14)
C27 0.079(2) 0.0438(18) 0.068(2) -0.0024(15) 0.024(2) 0.0075(16)
C31 0.071(2) 0.0491(18) 0.058(2) 0.0139(15) 0.0240(18) 0.0088(15)
C32 0.077(3) 0.060(2) 0.062(2) 0.0141(17) 0.027(2) 0.0143(18)
C33 0.067(2) 0.077(3) 0.077(3) 0.028(2) 0.027(2) 0.0171(19)
C34 0.062(2) 0.067(2) 0.059(2) 0.0117(16) 0.0147(18) 0.0019(17)
C35 0.059(2) 0.0579(19) 0.0483(18) 0.0069(14) 0.0163(16) -0.0008(15)
C36 0.059(2) 0.0481(18) 0.0480(17) 0.0124(13) 0.0169(16) 0.0044(14)
C37 0.063(2) 0.067(2) 0.0453(18) -0.0041(14) 0.0085(17) -0.0067(16)
C41 0.060(2) 0.0511(18) 0.0525(19) -0.0107(14) 0.0147(17) -0.0074(15)
C42 0.062(2) 0.058(2) 0.078(2) -0.0078(17) 0.0271(19) -0.0102(16)
C43 0.085(3) 0.058(2) 0.085(3) -0.0010(18) 0.046(2) -0.0133(19)
C44 0.074(2) 0.0515(19) 0.069(2) 0.0019(16) 0.028(2) -0.0042(16)
C45 0.066(2) 0.0428(16) 0.0515(18) -0.0081(13) 0.0216(16) -0.0056(14)
C46 0.059(2) 0.0456(17) 0.0526(19) -0.0093(13) 0.0224(16) -0.0123(14)
C47 0.065(2) 0.0497(18) 0.059(2) -0.0050(14) 0.0209(17) 0.0050(15)
N100 0.108(3) 0.082(3) 0.080(3) 0.025(2) 0.026(2) -0.008(2)
O101 0.174(4) 0.119(3) 0.069(2) 0.0310(19) 0.028(2) 0.009(2)
O102 0.231(5) 0.075(2) 0.119(3) 0.038(2) 0.052(3) -0.001(3)
C251 0.073(2) 0.056(2) 0.068(2) -0.0141(16) 0.0258(19) -0.0143(16)
C252 0.082(3) 0.069(3) 0.094(3) -0.020(2) 0.040(2) -0.019(2)
O253 0.152(4) 0.105(3) 0.209(5) -0.065(3) 0.128(4) -0.043(2)
O254 0.126(3) 0.092(2) 0.107(2) -0.0156(18) 0.065(2) -0.0436(19)
C255 0.154(6) 0.178(7) 0.136(5) -0.031(5) 0.090(5) -0.074(5)
C256 0.274(13) 0.249(12) 0.228(10) -0.047(9) 0.170(10) -0.138(10)
C351 0.068(2) 0.059(2) 0.078(2) 0.0033(17) 0.031(2) -0.0050(17)
C352 0.112(3) 0.067(3) 0.091(3) 0.001(2) 0.054(3) -0.017(2)
O353 0.409(10) 0.061(2) 0.283(7) 0.019(3) 0.276(8) 0.006(4)
O354 0.266(6) 0.111(3) 0.211(5) -0.013(3) 0.174(5) -0.071(4)
C355 0.282(12) 0.121(6) 0.317(13) 0.028(7) 0.214(12) -0.055(7)
C356 0.234(11) 0.176(9) 0.409(18) 0.149(11) 0.198(12) 0.008(8)
C451 0.069(2) 0.073(2) 0.055(2) -0.0081(17) 0.0225(19) -0.0041(17)
C452 0.080(3) 0.095(3) 0.060(2) -0.015(2) 0.011(2) 0.006(2)
O453 0.107(2) 0.129(3) 0.0641(18) -0.0357(17) 0.0268(18) 0.007(2)
O454 0.092(3) 0.243(6) 0.093(3) -0.071(3) 0.006(2) 0.022(3)
C455 0.110(4) 0.185(6) 0.067(3) -0.055(3) 0.016(3) 0.002(4)
C456 0.138(7) 0.55(3) 0.079(5) -0.094(8) -0.005(5) 0.058(10)
O150 0.0916(18) 0.0444(12) 0.0530(13) 0.0009(10) 0.0249(13) 0.0047(12)
O250 0.0715(15) 0.0508(13) 0.0586(14) -0.0114(10) 0.0238(12) -0.0128(11)
O350 0.0563(14) 0.0533(13) 0.0551(13) 0.0056(10) 0.0174(11) 0.0008(10)
O450 0.0672(15) 0.0572(13) 0.0559(13) -0.0069(10) 0.0271(12) -0.0097(11)

loop_
_atom_type_symbol
_atom_type_description
_atom_type_scat_dispersion_real
_atom_type_scat_dispersion_imag
_atom_type_scat_source
C C 0.0033 0.0016 'International Tables Vol C Tables 4.2.6.8 and 6.1.1.4'
H H 0.0000 0.0000 'International Tables Vol C Tables 4.2.6.8 and 6.1.1.4'
N N 0.0061 0.0033 'International Tables Vol C Tables 4.2.6.8 and 6.1.1.4'
O O 0.0106 0.0060 'International Tables Vol C Tables 4.2.6.8 and 6.1.1.4'

loop_
_geom_angle_atom_site_label_1
_geom_angle_atom_site_label_2
_geom_angle_atom_site_label_3
_geom_angle
_geom_angle_site_symmetry_1
_geom_angle_site_symmetry_3
_geom_angle_publ_flag
C12 C11 C16 117.8(3) . . ?
C12 C11 C47 122.4(3) . . ?
C16 C11 C47 119.7(3) . . ?
C11 C12 C13 120.3(3) . . ?
C14 C13 C12 121.0(3) . . ?
C14 C13 N100 119.2(4) . . ?
C12 C13 N100 119.9(4) . . ?
C13 C14 C15 121.2(3) . . ?
C14 C15 C16 118.0(3) . . ?
C14 C15 C17 120.5(3) . . ?
C16 C15 C17 121.6(3) . . ?
O150 C16 C15 123.8(3) . . ?
O150 C16 C11 114.5(3) . . ?
C15 C16 C11 121.7(3) . . ?
C21 C17 C15 111.1(3) . . ?
C22 C21 C26 117.9(3) . . ?
C22 C21 C17 119.9(3) . . ?
C26 C21 C17 122.1(4) . . ?
C23 C22 C21 120.1(4) . . ?
C24 C23 C22 120.5(4) . . ?
C25 C24 C23 121.2(4) . . ?
C24 C25 C26 118.1(3) . . ?
C24 C25 C27 120.1(3) . . ?
C26 C25 C27 121.8(3) . . ?
C25 C26 C21 122.1(3) . . ?
C25 C26 O250 120.4(3) . . ?
C21 C26 O250 117.3(3) . . ?
C31 C27 C25 112.0(3) . . ?
C32 C31 C36 118.4(3) . . ?
C32 C31 C27 120.8(3) . . ?
C36 C31 C27 120.8(3) . . ?
C33 C32 C31 120.8(4) . . ?
C34 C33 C32 119.7(4) . . ?
C33 C34 C35 122.7(4) . . ?
C34 C35 C36 116.3(3) . . ?
C34 C35 C37 121.1(3) . . ?
C36 C35 C37 122.5(3) . . ?
O350 C36 C31 117.1(3) . . ?
O350 C36 C35 120.8(3) . . ?
C31 C36 C35 121.8(3) . . ?
C35 C37 C41 112.6(3) . . ?
C42 C41 C46 117.2(3) . . ?
C42 C41 C37 120.4(3) . . ?
C46 C41 C37 122.4(3) . . ?
C43 C42 C41 121.6(4) . . ?
C44 C43 C42 119.1(4) . . ?
C43 C44 C45 122.0(3) . . ?
C44 C45 C46 117.5(3) . . ?
C44 C45 C47 119.1(3) . . ?
C46 C45 C47 123.1(3) . . ?
O450 C46 C45 120.5(3) . . ?
O450 C46 C41 117.3(3) . . ?
C45 C46 C41 122.0(3) . . ?
C11 C47 C45 110.4(3) . . ?
O101 N100 O102 122.3(4) . . ?
O101 N100 C13 119.8(4) . . ?
O102 N100 C13 117.9(4) . . ?
O250 C251 C252 107.5(3) . . ?
O253 C252 O254 124.0(5) . . ?
O253 C252 C251 124.7(4) . . ?
O254 C252 C251 111.3(4) . . ?
C252 O254 C255 115.9(5) . . ?
C256 C255 O254 109.5(7) . . ?
O350 C351 C352 115.3(4) . . ?
O353 C352 O354 120.2(5) . . ?
O353 C352 C351 130.5(5) . . ?
O354 C352 C351 109.3(5) . . ?
C352 O354 C355 115.4(6) . . ?
C356 C355 O354 113.0(10) . . ?
O450 C451 C452 115.6(4) . . ?
O454 C452 O453 123.8(4) . . ?
O454 C452 C451 125.0(5) . . ?
O453 C452 C451 111.0(4) . . ?
C452 O453 C455 119.1(4) . . ?
C456 C455 O453 104.2(5) . . ?
C26 O250 C251 115.2(3) . . ?
C36 O350 C351 118.7(3) . . ?
C46 O450 C451 116.7(3) . . ?

loop_
_geom_bond_atom_site_label_1
_geom_bond_atom_site_label_2
_geom_bond_distance
_geom_bond_site_symmetry_2
_geom_bond_publ_flag
C11 C12 1.383(5) . ?
C11 C16 1.415(5) . ?
C11 C47 1.493(5) . ?
C12 C13 1.385(6) . ?
C13 C14 1.368(6) . ?
C13 N100 1.457(5) . ?
C14 C15 1.377(5) . ?
C15 C16 1.396(5) . ?
C15 C17 1.516(5) . ?
C16 O150 1.343(4) . ?
C17 C21 1.513(5) . ?
C21 C22 1.390(6) . ?
C21 C26 1.396(5) . ?
C22 C23 1.382(6) . ?
C23 C24 1.378(6) . ?
C24 C25 1.366(5) . ?
C25 C26 1.394(5) . ?
C25 C27 1.522(5) . ?
C26 O250 1.401(4) . ?
C27 C31 1.518(5) . ?
C31 C32 1.383(6) . ?
C31 C36 1.399(5) . ?
C32 C33 1.376(6) . ?
C33 C34 1.369(6) . ?
C34 C35 1.389(5) . ?
C35 C36 1.406(5) . ?
C35 C37 1.515(5) . ?
C36 O350 1.383(4) . ?
C37 C41 1.523(5) . ?
C41 C42 1.387(5) . ?
C41 C46 1.398(5) . ?
C42 C43 1.381(5) . ?
C43 C44 1.370(6) . ?
C44 C45 1.380(5) . ?
C45 C46 1.391(5) . ?
C45 C47 1.524(5) . ?
C46 O450 1.386(4) . ?
N100 O101 1.213(5) . ?
N100 O102 1.218(6) . ?
C251 O250 1.412(4) . ?
C251 C252 1.485(6) . ?
C252 O253 1.184(5) . ?
C252 O254 1.323(5) . ?
O254 C255 1.470(7) . ?
C255 C256 1.422(12) . ?
C351 O350 1.405(5) . ?
C351 C352 1.482(6) . ?
C352 O353 1.124(6) . ?
C352 O354 1.288(6) . ?
O354 C355 1.511(9) . ?
C355 C356 1.156(10) . ?
C451 O450 1.413(4) . ?
C451 C452 1.490(6) . ?
C452 O454 1.220(6) . ?
C452 O453 1.278(5) . ?
O453 C455 1.449(5) . ?
C455 C456 1.433(11) . ?
